data_4135070
loop_
_publ_author_name
'Scholz, Alexander Stefan'
'Massoth, Julian'
'Bursch, Markus'
'Mewes, Jan'
'Hetzke, Thilo'
'Wolf, Bernd'
'Bolte, Michael'
'Lerner, Hans-Wolfram'
'Grimme, Stefan'
'Wagner, Matthias'

_publ_section_title
;
 BNB-Doped Phenalenyls: Modular Synthesis, Optoelectronic Properties, and
 One-Electron Reduction.
;
_journal_name_full 'Journal of the American Chemical Society'
_journal_paper_doi 10.1021/jacs.0c03118
_journal_year 2020
_chemical_formula_moiety 'C28 H29 B2 N'
_chemical_formula_sum 'C28 H29 B2 N'
_chemical_formula_weight 401.14
_space_group_crystal_system monoclinic
_space_group_IT_number 14
_space_group_name_Hall '-P 2yn'
_space_group_name_H-M_alt 'P 1 21/n 1'
_atom_sites_solution_hydrogens mixed
_atom_sites_solution_primary direct
_audit_creation_method SHELXL-2016/6
_cell_angle_alpha 90
_cell_angle_beta 108.540(8)
_cell_angle_gamma 90
_cell_formula_units_Z 4
_cell_length_a 8.8118(8)
_cell_length_b 24.1649(18)
_cell_length_c 11.8030(12)
_cell_measurement_reflns_used 9745
_cell_measurement_temperature 173(2)
_cell_measurement_theta_max 26.15
_cell_measurement_theta_min 3.37
_cell_volume 2382.9(4)
_computing_cell_refinement 'X-Area (Stoe & Cie, 2001)'
_computing_data_collection 'X-Area (Stoe & Cie, 2001)'
_computing_data_reduction 'X-Area (Stoe & Cie, 2001)'
_computing_molecular_graphics 'XP in SHELXTL-Plus (Sheldrick, 2008)'
_computing_publication_material SHELXL
_computing_structure_refinement 'SHELXL (Sheldrick, 2008)'
_computing_structure_solution 'SHELXS (Sheldrick, 2008)'
_diffrn_ambient_temperature 173(2)
_diffrn_measured_fraction_theta_full 0.996
_diffrn_measured_fraction_theta_max 0.996
_diffrn_measurement_device_type 'STOE IPDS II two-circle-diffractometer'
_diffrn_measurement_method \w
_diffrn_radiation_type MoK\a
_diffrn_radiation_wavelength 0.71073
_diffrn_reflns_av_R_equivalents 0.0589
_diffrn_reflns_av_unetI/netI 0.0653
_diffrn_reflns_Laue_measured_fraction_full 0.996
_diffrn_reflns_Laue_measured_fraction_max 0.996
_diffrn_reflns_limit_h_max 10
_diffrn_reflns_limit_h_min -10
_diffrn_reflns_limit_k_max 26
_diffrn_reflns_limit_k_min -28
_diffrn_reflns_limit_l_max 14
_diffrn_reflns_limit_l_min -13
_diffrn_reflns_number 9921
_diffrn_reflns_point_group_measured_fraction_full 0.996
_diffrn_reflns_point_group_measured_fraction_max 0.996
_diffrn_reflns_theta_full 25.000
_diffrn_reflns_theta_max 25.026
_diffrn_reflns_theta_min 3.372
_diffrn_source 'Genix 3D I\mS microfocus X-ray source'
_exptl_absorpt_coefficient_mu 0.063
_exptl_absorpt_correction_T_max 1.000
_exptl_absorpt_correction_T_min 0.354
_exptl_absorpt_correction_type multi-scan
_exptl_absorpt_process_details 'X-Area (Stoe & Cie, 2001)'
_exptl_crystal_colour colourless
_exptl_crystal_density_diffrn 1.118
_exptl_crystal_description block
_exptl_crystal_F_000 856
_exptl_crystal_size_max 0.400
_exptl_crystal_size_mid 0.100
_exptl_crystal_size_min 0.060
_refine_diff_density_max 0.192
_refine_diff_density_min -0.233
_refine_diff_density_rms 0.050
_refine_ls_extinction_method none
_refine_ls_goodness_of_fit_ref 1.124
_refine_ls_hydrogen_treatment mixed
_refine_ls_matrix_type full
_refine_ls_number_parameters 290
_refine_ls_number_reflns 4189
_refine_ls_number_restraints 0
_refine_ls_restrained_S_all 1.124
_refine_ls_R_factor_all 0.1065
_refine_ls_R_factor_gt 0.0747
_refine_ls_shift/su_max 0.001
_refine_ls_shift/su_mean 0.000
_refine_ls_structure_factor_coef Fsqd
_refine_ls_weighting_details 'w=1/[\s^2^(Fo^2^)+(0.0710P)^2^+1.2031P] where P=(Fo^2^+2Fc^2^)/3'
_refine_ls_weighting_scheme calc
_refine_ls_wR_factor_gt 0.1662
_refine_ls_wR_factor_ref 0.1826
_reflns_Friedel_coverage 0.000
_reflns_number_gt 3031
_reflns_number_total 4189
_reflns_threshold_expression 'I > 2\s(I)'
_cod_data_source_file ja0c03118_si_021.cif
_cod_data_source_block wa2774
_cod_original_sg_symbol_H-M 'P 21/n'
_cod_database_code 4135070
_shelx_shelxl_version_number 2016/6
_shelx_space_group_comment
; 
The symmetry employed for this shelxl refinement is uniquely defined 
by the following loop, which should always be used as a source of 
symmetry information in preference to the above space-group names. 
They are only intended as comments. 
;
_shelx_estimated_absorpt_t_min 0.975
_shelx_estimated_absorpt_t_max 0.996

loop_
_space_group_symop_operation_xyz
'x, y, z'
'x+1/2, -y+1/2, z+1/2'
'-x, -y, -z'
'-x-1/2, y-1/2, -z-1/2'

loop_
_atom_site_label
_atom_site_type_symbol
_atom_site_fract_x
_atom_site_fract_y
_atom_site_fract_z
_atom_site_U_iso_or_equiv
_atom_site_adp_type
_atom_site_occupancy
_atom_site_site_symmetry_order
_atom_site_calc_flag
_atom_site_refinement_flags_posn
_atom_site_refinement_flags_adp
_atom_site_refinement_flags_occupancy
_atom_site_disorder_assembly
_atom_site_disorder_group
B1 B 0.6513(4) 0.63489(13) 0.6919(3) 0.0307(7) Uani 1 1 d . . . . .
B2 B 0.6289(4) 0.73793(12) 0.6549(3) 0.0276(6) Uani 1 1 d . . . . .
N1 N 0.7186(3) 0.68796(9) 0.6848(2) 0.0324(5) Uani 1 1 d . . . . .
H1 H 0.827(4) 0.6888(13) 0.693(3) 0.039(8) Uiso 1 1 d . . . . .
C1 C 0.4693(3) 0.63327(11) 0.6788(2) 0.0310(6) Uani 1 1 d . . . . .
C2 C 0.3753(3) 0.68235(11) 0.6515(2) 0.0295(6) Uani 1 1 d . . . . .
C3 C 0.4464(3) 0.73450(11) 0.6401(2) 0.0302(6) Uani 1 1 d . . . . .
C4 C 0.3500(3) 0.78047(13) 0.6112(3) 0.0379(7) Uani 1 1 d . . . . .
H4 H 0.397022 0.815138 0.604184 0.046 Uiso 1 1 calc R U . . .
C5 C 0.1841(4) 0.77804(15) 0.5917(3) 0.0486(8) Uani 1 1 d . . . . .
H5 H 0.120586 0.810595 0.572425 0.058 Uiso 1 1 calc R U . . .
C6 C 0.1156(4) 0.72823(15) 0.6007(3) 0.0470(8) Uani 1 1 d . . . . .
H6 H 0.003268 0.726379 0.586050 0.056 Uiso 1 1 calc R U . . .
C7 C 0.2074(3) 0.67960(13) 0.6312(3) 0.0386(7) Uani 1 1 d . . . . .
C8 C 0.1393(4) 0.62745(15) 0.6432(3) 0.0476(9) Uani 1 1 d . . . . .
H8 H 0.027425 0.624885 0.630107 0.057 Uiso 1 1 calc R U . . .
C9 C 0.2312(4) 0.58122(14) 0.6729(3) 0.0494(9) Uani 1 1 d . . . . .
H9 H 0.183874 0.546979 0.682698 0.059 Uiso 1 1 calc R U . . .
C10 C 0.3953(4) 0.58397(12) 0.6891(3) 0.0389(7) Uani 1 1 d . . . . .
H10 H 0.457519 0.551116 0.707768 0.047 Uiso 1 1 calc R U . . .
C11 C 0.7565(3) 0.58101(11) 0.7059(2) 0.0302(6) Uani 1 1 d . . . . .
C12 C 0.7482(3) 0.54824(12) 0.6059(3) 0.0335(6) Uani 1 1 d . . . . .
C13 C 0.8455(3) 0.50168(11) 0.6185(3) 0.0358(7) Uani 1 1 d . . . . .
H13 H 0.838065 0.479755 0.550176 0.043 Uiso 1 1 calc R U . . .
C14 C 0.9522(3) 0.48648(11) 0.7273(3) 0.0362(7) Uani 1 1 d . . . . .
C15 C 0.9595(3) 0.51893(12) 0.8260(3) 0.0363(7) Uani 1 1 d . . . . .
H15 H 1.032025 0.509048 0.901780 0.044 Uiso 1 1 calc R U . . .
C16 C 0.8639(3) 0.56528(11) 0.8170(3) 0.0320(6) Uani 1 1 d . . . . .
C17 C 0.6362(4) 0.56352(14) 0.4843(3) 0.0470(8) Uani 1 1 d . . . . .
H17A H 0.655855 0.539273 0.423825 0.071 Uiso 1 1 calc R U . . .
H17B H 0.654784 0.602085 0.466537 0.071 Uiso 1 1 calc R U . . .
H17C H 0.525268 0.559157 0.483284 0.071 Uiso 1 1 calc R U . . .
C18 C 1.0610(4) 0.43694(13) 0.7382(3) 0.0507(9) Uani 1 1 d . . . . .
H18A H 1.055212 0.423959 0.658253 0.076 Uiso 1 1 calc R U . . .
H18B H 1.026986 0.407228 0.781210 0.076 Uiso 1 1 calc R U . . .
H18C H 1.171431 0.447565 0.782180 0.076 Uiso 1 1 calc R U . . .
C19 C 0.8741(4) 0.59900(13) 0.9267(3) 0.0457(8) Uani 1 1 d . . . . .
H19A H 0.969701 0.588172 0.992093 0.069 Uiso 1 1 calc R U . . .
H19B H 0.778597 0.592357 0.950311 0.069 Uiso 1 1 calc R U . . .
H19C H 0.880580 0.638386 0.909008 0.069 Uiso 1 1 calc R U . . .
C21 C 0.7088(3) 0.79328(11) 0.6306(2) 0.0298(6) Uani 1 1 d . . . . .
C22 C 0.7258(3) 0.80250(12) 0.5180(3) 0.0351(6) Uani 1 1 d . . . . .
C23 C 0.7922(4) 0.85172(13) 0.4957(3) 0.0409(7) Uani 1 1 d . . . . .
H23 H 0.804935 0.857221 0.419494 0.049 Uiso 1 1 calc R U . . .
C24 C 0.8404(3) 0.89293(12) 0.5804(3) 0.0419(7) Uani 1 1 d . . . . .
C25 C 0.8226(4) 0.88360(12) 0.6910(3) 0.0417(7) Uani 1 1 d . . . . .
H25 H 0.854502 0.911634 0.750259 0.050 Uiso 1 1 calc R U . . .
C26 C 0.7595(3) 0.83465(11) 0.7183(2) 0.0328(6) Uani 1 1 d . . . . .
C27 C 0.6696(4) 0.75998(14) 0.4197(3) 0.0504(8) Uani 1 1 d . . . . .
H27A H 0.693821 0.722787 0.453795 0.076 Uiso 1 1 calc R U . . .
H27B H 0.724781 0.765855 0.360501 0.076 Uiso 1 1 calc R U . . .
H27C H 0.553911 0.763696 0.381063 0.076 Uiso 1 1 calc R U . . .
C28 C 0.9101(5) 0.94685(15) 0.5540(4) 0.0666(11) Uani 1 1 d . . . . .
H28A H 0.860106 0.977886 0.582205 0.100 Uiso 1 1 calc R U . . .
H28B H 0.889547 0.950288 0.467715 0.100 Uiso 1 1 calc R U . . .
H28C H 1.025830 0.947278 0.595148 0.100 Uiso 1 1 calc R U . . .
C29 C 0.7450(4) 0.82584(14) 0.8404(3) 0.0476(8) Uani 1 1 d . . . . .
H29A H 0.766866 0.860680 0.885152 0.071 Uiso 1 1 calc R U . . .
H29B H 0.822237 0.797723 0.883000 0.071 Uiso 1 1 calc R U . . .
H29C H 0.636312 0.813370 0.832658 0.071 Uiso 1 1 calc R U . . .

loop_
_atom_site_aniso_label
_atom_site_aniso_U_11
_atom_site_aniso_U_22
_atom_site_aniso_U_33
_atom_site_aniso_U_23
_atom_site_aniso_U_13
_atom_site_aniso_U_12
B1 0.0352(16) 0.0304(17) 0.0276(15) 0.0023(13) 0.0117(13) -0.0029(14)
B2 0.0303(15) 0.0274(16) 0.0249(15) 0.0017(12) 0.0083(12) -0.0017(13)
N1 0.0264(12) 0.0280(13) 0.0428(14) 0.0052(10) 0.0112(10) -0.0024(10)
C1 0.0379(15) 0.0294(15) 0.0296(14) -0.0029(11) 0.0161(12) -0.0065(12)
C2 0.0311(14) 0.0362(15) 0.0243(13) -0.0046(11) 0.0131(11) -0.0043(12)
C3 0.0332(15) 0.0316(15) 0.0270(13) 0.0013(11) 0.0112(12) 0.0012(12)
C4 0.0393(16) 0.0378(16) 0.0380(16) 0.0038(13) 0.0141(13) 0.0043(14)
C5 0.0407(18) 0.058(2) 0.0503(19) 0.0085(16) 0.0187(15) 0.0175(16)
C6 0.0283(15) 0.071(2) 0.0434(18) -0.0035(16) 0.0141(14) 0.0040(16)
C7 0.0318(14) 0.0518(19) 0.0370(16) -0.0084(14) 0.0175(13) -0.0048(14)
C8 0.0343(15) 0.065(2) 0.0517(19) -0.0182(17) 0.0255(15) -0.0224(17)
C9 0.0533(19) 0.0479(19) 0.061(2) -0.0143(17) 0.0378(18) -0.0231(17)
C10 0.0458(17) 0.0325(15) 0.0440(17) -0.0064(13) 0.0221(14) -0.0103(13)
C11 0.0323(14) 0.0259(14) 0.0339(14) -0.0010(12) 0.0127(12) -0.0070(12)
C12 0.0337(14) 0.0301(15) 0.0359(15) -0.0010(12) 0.0101(13) -0.0043(12)
C13 0.0397(15) 0.0284(15) 0.0416(16) -0.0051(13) 0.0162(13) -0.0049(13)
C14 0.0355(15) 0.0254(14) 0.0529(19) 0.0044(13) 0.0212(14) -0.0033(12)
C15 0.0356(15) 0.0319(16) 0.0393(16) 0.0072(13) 0.0089(13) -0.0020(13)
C16 0.0370(15) 0.0250(14) 0.0353(15) 0.0018(12) 0.0135(13) -0.0063(12)
C17 0.0535(19) 0.0484(19) 0.0365(17) -0.0047(14) 0.0105(15) 0.0047(16)
C18 0.0522(19) 0.0355(17) 0.069(2) 0.0038(16) 0.0252(18) 0.0084(15)
C19 0.058(2) 0.0402(18) 0.0343(16) -0.0015(14) 0.0083(15) 0.0020(16)
C21 0.0270(13) 0.0270(14) 0.0340(15) 0.0068(12) 0.0077(11) 0.0014(11)
C22 0.0309(14) 0.0392(16) 0.0347(15) 0.0071(13) 0.0097(12) -0.0004(13)
C23 0.0361(15) 0.0442(18) 0.0433(17) 0.0147(15) 0.0141(14) -0.0017(14)
C24 0.0325(15) 0.0331(16) 0.0550(19) 0.0135(15) 0.0066(14) -0.0065(13)
C25 0.0384(16) 0.0297(16) 0.0481(18) 0.0023(14) 0.0011(14) -0.0036(13)
C26 0.0327(14) 0.0283(14) 0.0335(15) 0.0032(12) 0.0049(12) -0.0003(12)
C27 0.065(2) 0.052(2) 0.0354(17) -0.0007(15) 0.0163(16) -0.0111(17)
C28 0.062(2) 0.046(2) 0.086(3) 0.019(2) 0.015(2) -0.0169(19)
C29 0.062(2) 0.0435(19) 0.0338(16) 0.0004(14) 0.0101(15) -0.0001(16)

loop_
_atom_type_symbol
_atom_type_description
_atom_type_scat_dispersion_real
_atom_type_scat_dispersion_imag
_atom_type_scat_source
C C 0.0033 0.0016 'International Tables Vol C Tables 4.2.6.8 and 6.1.1.4'
H H 0.0000 0.0000 'International Tables Vol C Tables 4.2.6.8 and 6.1.1.4'
B B 0.0013 0.0007 'International Tables Vol C Tables 4.2.6.8 and 6.1.1.4'
N N 0.0061 0.0033 'International Tables Vol C Tables 4.2.6.8 and 6.1.1.4'

loop_
_geom_angle_atom_site_label_1
_geom_angle_atom_site_label_2
_geom_angle_atom_site_label_3
_geom_angle
_geom_angle_site_symmetry_1
_geom_angle_site_symmetry_3
_geom_angle_publ_flag
N1 B1 C1 116.7(2) . . ?
N1 B1 C11 120.5(2) . . ?
C1 B1 C11 122.7(2) . . ?
N1 B2 C3 116.9(2) . . ?
N1 B2 C21 121.2(2) . . ?
C3 B2 C21 121.8(2) . . ?
B2 N1 B1 124.6(2) . . ?
B2 N1 H1 118.5(19) . . ?
B1 N1 H1 116.6(19) . . ?
C10 C1 C2 118.8(3) . . ?
C10 C1 B1 120.7(3) . . ?
C2 C1 B1 120.4(2) . . ?
C7 C2 C1 119.9(3) . . ?
C7 C2 C3 119.2(3) . . ?
C1 C2 C3 120.9(2) . . ?
C4 C3 C2 118.7(2) . . ?
C4 C3 B2 121.2(2) . . ?
C2 C3 B2 120.1(2) . . ?
C3 C4 C5 122.4(3) . . ?
C3 C4 H4 118.8 . . ?
C5 C4 H4 118.8 . . ?
C6 C5 C4 119.1(3) . . ?
C6 C5 H5 120.5 . . ?
C4 C5 H5 120.5 . . ?
C5 C6 C7 121.6(3) . . ?
C5 C6 H6 119.2 . . ?
C7 C6 H6 119.2 . . ?
C6 C7 C8 122.6(3) . . ?
C6 C7 C2 119.1(3) . . ?
C8 C7 C2 118.3(3) . . ?
C9 C8 C7 121.2(3) . . ?
C9 C8 H8 119.4 . . ?
C7 C8 H8 119.4 . . ?
C8 C9 C10 120.1(3) . . ?
C8 C9 H9 119.9 . . ?
C10 C9 H9 119.9 . . ?
C1 C10 C9 121.7(3) . . ?
C1 C10 H10 119.2 . . ?
C9 C10 H10 119.2 . . ?
C16 C11 C12 118.2(2) . . ?
C16 C11 B1 121.4(2) . . ?
C12 C11 B1 120.4(3) . . ?
C13 C12 C11 119.9(3) . . ?
C13 C12 C17 119.6(3) . . ?
C11 C12 C17 120.4(3) . . ?
C14 C13 C12 122.0(3) . . ?
C14 C13 H13 119.0 . . ?
C12 C13 H13 119.0 . . ?
C13 C14 C15 117.8(3) . . ?
C13 C14 C18 121.1(3) . . ?
C15 C14 C18 121.1(3) . . ?
C16 C15 C14 121.9(3) . . ?
C16 C15 H15 119.1 . . ?
C14 C15 H15 119.1 . . ?
C15 C16 C11 120.2(3) . . ?
C15 C16 C19 120.2(3) . . ?
C11 C16 C19 119.6(3) . . ?
C12 C17 H17A 109.5 . . ?
C12 C17 H17B 109.5 . . ?
H17A C17 H17B 109.5 . . ?
C12 C17 H17C 109.5 . . ?
H17A C17 H17C 109.5 . . ?
H17B C17 H17C 109.5 . . ?
C14 C18 H18A 109.5 . . ?
C14 C18 H18B 109.5 . . ?
H18A C18 H18B 109.5 . . ?
C14 C18 H18C 109.5 . . ?
H18A C18 H18C 109.5 . . ?
H18B C18 H18C 109.5 . . ?
C16 C19 H19A 109.5 . . ?
C16 C19 H19B 109.5 . . ?
H19A C19 H19B 109.5 . . ?
C16 C19 H19C 109.5 . . ?
H19A C19 H19C 109.5 . . ?
H19B C19 H19C 109.5 . . ?
C22 C21 C26 118.7(2) . . ?
C22 C21 B2 119.6(2) . . ?
C26 C21 B2 121.6(2) . . ?
C23 C22 C21 119.6(3) . . ?
C23 C22 C27 119.5(3) . . ?
C21 C22 C27 120.8(3) . . ?
C24 C23 C22 122.2(3) . . ?
C24 C23 H23 118.9 . . ?
C22 C23 H23 118.9 . . ?
C23 C24 C25 117.8(3) . . ?
C23 C24 C28 121.6(3) . . ?
C25 C24 C28 120.6(3) . . ?
C24 C25 C26 122.2(3) . . ?
C24 C25 H25 118.9 . . ?
C26 C25 H25 118.9 . . ?
C25 C26 C21 119.5(3) . . ?
C25 C26 C29 120.4(3) . . ?
C21 C26 C29 120.1(3) . . ?
C22 C27 H27A 109.5 . . ?
C22 C27 H27B 109.5 . . ?
H27A C27 H27B 109.5 . . ?
C22 C27 H27C 109.5 . . ?
H27A C27 H27C 109.5 . . ?
H27B C27 H27C 109.5 . . ?
C24 C28 H28A 109.5 . . ?
C24 C28 H28B 109.5 . . ?
H28A C28 H28B 109.5 . . ?
C24 C28 H28C 109.5 . . ?
H28A C28 H28C 109.5 . . ?
H28B C28 H28C 109.5 . . ?
C26 C29 H29A 109.5 . . ?
C26 C29 H29B 109.5 . . ?
H29A C29 H29B 109.5 . . ?
C26 C29 H29C 109.5 . . ?
H29A C29 H29C 109.5 . . ?
H29B C29 H29C 109.5 . . ?

loop_
_geom_bond_atom_site_label_1
_geom_bond_atom_site_label_2
_geom_bond_distance
_geom_bond_site_symmetry_2
_geom_bond_publ_flag
B1 N1 1.427(4) . ?
B1 C1 1.562(4) . ?
B1 C11 1.576(4) . ?
B2 N1 1.425(4) . ?
B2 C3 1.564(4) . ?
B2 C21 1.580(4) . ?
N1 H1 0.93(3) . ?
C1 C10 1.382(4) . ?
C1 C2 1.424(4) . ?
C2 C7 1.423(4) . ?
C2 C3 1.432(4) . ?
C3 C4 1.374(4) . ?
C4 C5 1.407(4) . ?
C4 H4 0.9500 . ?
C5 C6 1.366(5) . ?
C5 H5 0.9500 . ?
C6 C7 1.407(5) . ?
C6 H6 0.9500 . ?
C7 C8 1.422(4) . ?
C8 C9 1.359(5) . ?
C8 H8 0.9500 . ?
C9 C10 1.399(4) . ?
C9 H9 0.9500 . ?
C10 H10 0.9500 . ?
C11 C16 1.404(4) . ?
C11 C12 1.404(4) . ?
C12 C13 1.394(4) . ?
C12 C17 1.506(4) . ?
C13 C14 1.378(4) . ?
C13 H13 0.9500 . ?
C14 C15 1.389(4) . ?
C14 C18 1.514(4) . ?
C15 C16 1.385(4) . ?
C15 H15 0.9500 . ?
C16 C19 1.508(4) . ?
C17 H17A 0.9800 . ?
C17 H17B 0.9800 . ?
C17 H17C 0.9800 . ?
C18 H18A 0.9800 . ?
C18 H18B 0.9800 . ?
C18 H18C 0.9800 . ?
C19 H19A 0.9800 . ?
C19 H19B 0.9800 . ?
C19 H19C 0.9800 . ?
C21 C22 1.402(4) . ?
C21 C26 1.406(4) . ?
C22 C23 1.387(4) . ?
C22 C27 1.510(4) . ?
C23 C24 1.379(5) . ?
C23 H23 0.9500 . ?
C24 C25 1.382(4) . ?
C24 C28 1.514(4) . ?
C25 C26 1.388(4) . ?
C25 H25 0.9500 . ?
C26 C29 1.502(4) . ?
C27 H27A 0.9800 . ?
C27 H27B 0.9800 . ?
C27 H27C 0.9800 . ?
C28 H28A 0.9800 . ?
C28 H28B 0.9800 . ?
C28 H28C 0.9800 . ?
C29 H29A 0.9800 . ?
C29 H29B 0.9800 . ?
C29 H29C 0.9800 . ?

loop_
_geom_torsion_atom_site_label_1
_geom_torsion_atom_site_label_2
_geom_torsion_atom_site_label_3
_geom_torsion_atom_site_label_4
_geom_torsion
_geom_torsion_site_symmetry_1
_geom_torsion_site_symmetry_2
_geom_torsion_site_symmetry_3
_geom_torsion_site_symmetry_4
_geom_torsion_publ_flag
C3 B2 N1 B1 5.6(4) . . . . ?
C21 B2 N1 B1 -171.0(3) . . . . ?
C1 B1 N1 B2 -6.7(4) . . . . ?
C11 B1 N1 B2 170.5(2) . . . . ?
N1 B1 C1 C10 -177.5(3) . . . . ?
C11 B1 C1 C10 5.5(4) . . . . ?
N1 B1 C1 C2 4.9(4) . . . . ?
C11 B1 C1 C2 -172.1(2) . . . . ?
C10 C1 C2 C7 -2.3(4) . . . . ?
B1 C1 C2 C7 175.4(2) . . . . ?
C10 C1 C2 C3 179.8(2) . . . . ?
B1 C1 C2 C3 -2.5(4) . . . . ?
C7 C2 C3 C4 0.8(4) . . . . ?
C1 C2 C3 C4 178.7(2) . . . . ?
C7 C2 C3 B2 -176.5(2) . . . . ?
C1 C2 C3 B2 1.4(4) . . . . ?
N1 B2 C3 C4 -179.9(2) . . . . ?
C21 B2 C3 C4 -3.4(4) . . . . ?
N1 B2 C3 C2 -2.7(4) . . . . ?
C21 B2 C3 C2 173.9(2) . . . . ?
C2 C3 C4 C5 -0.4(4) . . . . ?
B2 C3 C4 C5 176.8(3) . . . . ?
C3 C4 C5 C6 -0.5(5) . . . . ?
C4 C5 C6 C7 1.2(5) . . . . ?
C5 C6 C7 C8 178.9(3) . . . . ?
C5 C6 C7 C2 -0.8(4) . . . . ?
C1 C2 C7 C6 -178.1(3) . . . . ?
C3 C2 C7 C6 -0.1(4) . . . . ?
C1 C2 C7 C8 2.2(4) . . . . ?
C3 C2 C7 C8 -179.9(2) . . . . ?
C6 C7 C8 C9 -179.9(3) . . . . ?
C2 C7 C8 C9 -0.2(4) . . . . ?
C7 C8 C9 C10 -1.8(5) . . . . ?
C2 C1 C10 C9 0.3(4) . . . . ?
B1 C1 C10 C9 -177.3(3) . . . . ?
C8 C9 C10 C1 1.7(5) . . . . ?
N1 B1 C11 C16 79.4(3) . . . . ?
C1 B1 C11 C16 -103.7(3) . . . . ?
N1 B1 C11 C12 -98.7(3) . . . . ?
C1 B1 C11 C12 78.2(3) . . . . ?
C16 C11 C12 C13 -0.3(4) . . . . ?
B1 C11 C12 C13 177.9(2) . . . . ?
C16 C11 C12 C17 -179.4(3) . . . . ?
B1 C11 C12 C17 -1.2(4) . . . . ?
C11 C12 C13 C14 -0.4(4) . . . . ?
C17 C12 C13 C14 178.7(3) . . . . ?
C12 C13 C14 C15 0.6(4) . . . . ?
C12 C13 C14 C18 -177.7(3) . . . . ?
C13 C14 C15 C16 -0.2(4) . . . . ?
C18 C14 C15 C16 178.2(3) . . . . ?
C14 C15 C16 C11 -0.5(4) . . . . ?
C14 C15 C16 C19 179.3(3) . . . . ?
C12 C11 C16 C15 0.7(4) . . . . ?
B1 C11 C16 C15 -177.5(2) . . . . ?
C12 C11 C16 C19 -179.0(2) . . . . ?
B1 C11 C16 C19 2.8(4) . . . . ?
N1 B2 C21 C22 81.9(3) . . . . ?
C3 B2 C21 C22 -94.5(3) . . . . ?
N1 B2 C21 C26 -100.1(3) . . . . ?
C3 B2 C21 C26 83.5(3) . . . . ?
C26 C21 C22 C23 0.2(4) . . . . ?
B2 C21 C22 C23 178.3(3) . . . . ?
C26 C21 C22 C27 -178.5(3) . . . . ?
B2 C21 C22 C27 -0.4(4) . . . . ?
C21 C22 C23 C24 -1.1(4) . . . . ?
C27 C22 C23 C24 177.7(3) . . . . ?
C22 C23 C24 C25 0.8(5) . . . . ?
C22 C23 C24 C28 -178.9(3) . . . . ?
C23 C24 C25 C26 0.4(5) . . . . ?
C28 C24 C25 C26 -179.8(3) . . . . ?
C24 C25 C26 C21 -1.3(4) . . . . ?
C24 C25 C26 C29 178.9(3) . . . . ?
C22 C21 C26 C25 0.9(4) . . . . ?
B2 C21 C26 C25 -177.1(3) . . . . ?
C22 C21 C26 C29 -179.2(3) . . . . ?
B2 C21 C26 C29 2.7(4) . . . . ?
